data_1575326
loop_
_publ_author_name
'Mensing, Luca'
'Sch\"afer, Tim'
'Layh, Marcus'
'Hebenbrock, Marian'

_publ_section_title
;
 Gone with the Wind---Adducts of Volatile Pyridine Derivatives and
 Copper(II) Acetylacetonate
;
_journal_issue 8
_journal_name_full Crystals
_journal_page_first 690
_journal_paper_doi 10.3390/cryst15080690
_journal_volume 15
_journal_year 2025
_chemical_formula_sum 'C19 H26 Cu N2 O4'
_chemical_formula_weight 409.96
_space_group_crystal_system monoclinic
_space_group_IT_number 15
_space_group_name_Hall '-C 2yc'
_space_group_name_H-M_alt 'C 1 2/c 1'
_atom_sites_solution_hydrogens geom
_atom_sites_solution_primary 'intrinsic phasing'
_audit_creation_method SHELXL-2019/1
_cell_angle_alpha 90
_cell_angle_beta 107.4790(10)
_cell_angle_gamma 90
_cell_formula_units_Z 4
_cell_length_a 10.9402(3)
_cell_length_b 12.2115(3)
_cell_length_c 15.0631(4)
_cell_measurement_reflns_used 7407
_cell_measurement_temperature 100(2)
_cell_measurement_theta_max 28.685
_cell_measurement_theta_min 2.568
_cell_volume 1919.46(9)
_computing_cell_refinement 'Bruker SAINT+'
_computing_data_collection 'Bruker APEX5 2023/9-2'
_computing_data_reduction 'Bruker SAINT+'
_computing_molecular_graphics 'Bruker SHELXTL'
_computing_publication_material 'Bruker SHELXTL'
_computing_structure_refinement 'SHELXL-2019/1 (Sheldrick, 2019)'
_computing_structure_solution 'SHELXT-2018/2 (Sheldrick, 2015)'
_diffrn_ambient_temperature 100(2)
_diffrn_measured_fraction_theta_full 1.000
_diffrn_measured_fraction_theta_max 1.000
_diffrn_measurement_device_type 'Bruker Venture D8 with Photon III CMOS detector'
_diffrn_measurement_method 'f\ and w\ scans'
_diffrn_radiation_type MoK\a
_diffrn_radiation_wavelength 0.71073
_diffrn_reflns_av_R_equivalents 0.0305
_diffrn_reflns_av_unetI/netI 0.0215
_diffrn_reflns_Laue_measured_fraction_full 1.000
_diffrn_reflns_Laue_measured_fraction_max 1.000
_diffrn_reflns_limit_h_max 14
_diffrn_reflns_limit_h_min -14
_diffrn_reflns_limit_k_max 16
_diffrn_reflns_limit_k_min -16
_diffrn_reflns_limit_l_max 20
_diffrn_reflns_limit_l_min -20
_diffrn_reflns_number 14383
_diffrn_reflns_point_group_measured_fraction_full 1.000
_diffrn_reflns_point_group_measured_fraction_max 1.000
_diffrn_reflns_theta_full 25.242
_diffrn_reflns_theta_max 28.707
_diffrn_reflns_theta_min 2.567
_diffrn_source Microsource
_exptl_absorpt_coefficient_mu 1.164
_exptl_absorpt_correction_T_max 0.7458
_exptl_absorpt_correction_T_min 0.6904
_exptl_absorpt_correction_type empirical
_exptl_absorpt_process_details SADABS
_exptl_crystal_colour blue
_exptl_crystal_density_diffrn 1.419
_exptl_crystal_description block
_exptl_crystal_F_000 860
_exptl_crystal_size_max 0.094
_exptl_crystal_size_mid 0.080
_exptl_crystal_size_min 0.042
_refine_diff_density_max 2.116
_refine_diff_density_min -0.733
_refine_diff_density_rms 0.079
_refine_ls_extinction_method none
_refine_ls_goodness_of_fit_ref 1.088
_refine_ls_hydrogen_treatment constr
_refine_ls_matrix_type full
_refine_ls_number_parameters 122
_refine_ls_number_reflns 2482
_refine_ls_number_restraints 0
_refine_ls_restrained_S_all 1.088
_refine_ls_R_factor_all 0.0369
_refine_ls_R_factor_gt 0.0334
_refine_ls_shift/su_max 0.001
_refine_ls_shift/su_mean 0.000
_refine_ls_structure_factor_coef Fsqd
_refine_ls_weighting_details 'w=1/[\s^2^(Fo^2^)+(0.0300P)^2^+5.0669P] where P=(Fo^2^+2Fc^2^)/3'
_refine_ls_weighting_scheme calc
_refine_ls_wR_factor_gt 0.0808
_refine_ls_wR_factor_ref 0.0826
_reflns_Friedel_coverage 0.000
_reflns_number_gt 2284
_reflns_number_total 2482
_reflns_threshold_expression 'I > 2\s(I)'
_cod_data_source_file Compound_3.cif
_cod_data_source_block sad_a
_cod_original_sg_symbol_H-M 'C 2/c'
_cod_database_code 1575326
_shelx_shelxl_version_number 2019/1
_shelx_space_group_comment
;
The symmetry employed for this shelxl refinement is uniquely defined
by the following loop, which should always be used as a source of
symmetry information in preference to the above space-group names.
They are only intended as comments.
;

loop_
_space_group_symop_operation_xyz
'x, y, z'
'-x, y, -z+1/2'
'x+1/2, y+1/2, z'
'-x+1/2, y+1/2, -z+1/2'
'-x, -y, -z'
'x, -y, z-1/2'
'-x+1/2, -y+1/2, -z'
'x+1/2, -y+1/2, z-1/2'

loop_
_atom_site_label
_atom_site_type_symbol
_atom_site_fract_x
_atom_site_fract_y
_atom_site_fract_z
_atom_site_U_iso_or_equiv
_atom_site_adp_type
_atom_site_occupancy
_atom_site_site_symmetry_order
_atom_site_calc_flag
_atom_site_refinement_flags_posn
_atom_site_refinement_flags_adp
_atom_site_refinement_flags_occupancy
_atom_site_disorder_assembly
_atom_site_disorder_group
Cu1 Cu 0.500000 0.43548(3) 0.750000 0.01337(10) Uani 1 2 d S T P . .
O1 O 0.57023(12) 0.39432(11) 0.64834(9) 0.0161(3) Uani 1 1 d . . . . .
O2 O 0.32636(12) 0.42890(11) 0.66915(9) 0.0163(3) Uani 1 1 d . . . . .
N1 N 0.500000 0.61615(18) 0.750000 0.0148(4) Uani 1 2 d S T P . .
N2 N 0.500000 0.95887(18) 0.750000 0.0168(4) Uani 1 2 d S T P . .
C1 C 0.5803(2) 0.33190(19) 0.50240(15) 0.0256(4) Uani 1 1 d . . . . .
H1A H 0.523355 0.327764 0.438352 0.038 Uiso 1 1 calc R U . . .
H1B H 0.616850 0.259427 0.522176 0.038 Uiso 1 1 calc R U . . .
H1C H 0.649531 0.384039 0.505446 0.038 Uiso 1 1 calc R U . . .
C2 C 0.50494(18) 0.36965(15) 0.56600(13) 0.0168(4) Uani 1 1 d . . . . .
C3 C 0.29055(17) 0.40486(15) 0.58332(13) 0.0159(4) Uani 1 1 d . . . . .
C4 C 0.37056(19) 0.37364(17) 0.53107(14) 0.0210(4) Uani 1 1 d . . . . .
H4 H 0.331787 0.353821 0.467862 0.025 Uiso 1 1 calc R U . . .
C5 C 0.14784(19) 0.41421(19) 0.53687(15) 0.0252(4) Uani 1 1 d . . . . .
H5A H 0.124664 0.374674 0.477524 0.038 Uiso 1 1 calc R U . . .
H5B H 0.124407 0.491544 0.525537 0.038 Uiso 1 1 calc R U . . .
H5C H 0.101914 0.382480 0.577437 0.038 Uiso 1 1 calc R U . . .
C6 C 0.60898(17) 0.67482(15) 0.77340(13) 0.0153(3) Uani 1 1 d . . . . .
H6 H 0.687596 0.635585 0.790325 0.018 Uiso 1 1 calc R U . . .
C7 C 0.61538(17) 0.78737(15) 0.77470(13) 0.0150(3) Uani 1 1 d . . . . .
H7 H 0.695967 0.823564 0.791902 0.018 Uiso 1 1 calc R U . . .
C8 C 0.500000 0.8484(2) 0.750000 0.0134(5) Uani 1 2 d S T P . .
C9 C 0.61696(18) 1.02510(15) 0.77704(14) 0.0172(4) Uani 1 1 d . . . . .
H9A H 0.678611 1.000077 0.744842 0.021 Uiso 1 1 calc R U . . .
H9B H 0.658637 1.022166 0.845125 0.021 Uiso 1 1 calc R U . . .
C10 C 0.56843(19) 1.14014(16) 0.74605(17) 0.0235(4) Uani 1 1 d . . . . .
H10A H 0.567904 1.154116 0.681195 0.028 Uiso 1 1 calc R U . . .
H10B H 0.622081 1.196237 0.787255 0.028 Uiso 1 1 calc R U . . .

loop_
_atom_site_aniso_label
_atom_site_aniso_U_11
_atom_site_aniso_U_22
_atom_site_aniso_U_33
_atom_site_aniso_U_23
_atom_site_aniso_U_13
_atom_site_aniso_U_12
Cu1 0.00948(15) 0.01484(16) 0.01581(16) 0.000 0.00384(11) 0.000
O1 0.0136(6) 0.0178(6) 0.0177(6) -0.0006(5) 0.0062(5) 0.0010(5)
O2 0.0116(6) 0.0190(6) 0.0178(6) -0.0026(5) 0.0035(5) -0.0001(5)
N1 0.0137(10) 0.0134(10) 0.0184(10) 0.000 0.0065(8) 0.000
N2 0.0119(10) 0.0099(10) 0.0299(12) 0.000 0.0083(9) 0.000
C1 0.0238(10) 0.0341(12) 0.0221(10) -0.0056(8) 0.0117(8) 0.0009(9)
C2 0.0194(9) 0.0136(8) 0.0190(9) 0.0015(7) 0.0083(7) 0.0019(7)
C3 0.0136(8) 0.0129(8) 0.0197(9) 0.0017(7) 0.0026(7) -0.0001(6)
C4 0.0186(9) 0.0264(10) 0.0165(9) -0.0030(7) 0.0029(7) 0.0017(8)
C5 0.0139(9) 0.0345(12) 0.0239(10) -0.0028(8) 0.0006(7) 0.0016(8)
C6 0.0130(8) 0.0135(8) 0.0212(9) 0.0000(7) 0.0077(7) 0.0011(6)
C7 0.0107(7) 0.0126(8) 0.0227(9) 0.0002(7) 0.0063(6) -0.0006(6)
C8 0.0118(11) 0.0123(11) 0.0176(12) 0.000 0.0067(9) 0.000
C9 0.0133(8) 0.0114(8) 0.0280(10) -0.0019(7) 0.0076(7) -0.0017(7)
C10 0.0191(9) 0.0113(8) 0.0422(12) 0.0014(8) 0.0122(9) -0.0017(7)

loop_
_atom_type_symbol
_atom_type_description
_atom_type_scat_dispersion_real
_atom_type_scat_dispersion_imag
_atom_type_scat_source
C C 0.0033 0.0016 'International Tables Vol C Tables 4.2.6.8 and 6.1.1.4'
H H 0.0000 0.0000 'International Tables Vol C Tables 4.2.6.8 and 6.1.1.4'
Cu Cu 0.3201 1.2651 'International Tables Vol C Tables 4.2.6.8 and 6.1.1.4'
N N 0.0061 0.0033 'International Tables Vol C Tables 4.2.6.8 and 6.1.1.4'
O O 0.0106 0.0060 'International Tables Vol C Tables 4.2.6.8 and 6.1.1.4'

loop_
_geom_angle_atom_site_label_1
_geom_angle_atom_site_label_2
_geom_angle_atom_site_label_3
_geom_angle
_geom_angle_site_symmetry_1
_geom_angle_site_symmetry_3
_geom_angle_publ_flag
O2 Cu1 O2 175.22(8) . 2_656 ?
O2 Cu1 O1 92.22(5) . . ?
O2 Cu1 O1 86.57(6) 2_656 . ?
O2 Cu1 O1 86.57(6) . 2_656 ?
O2 Cu1 O1 92.22(5) 2_656 2_656 ?
O1 Cu1 O1 150.49(8) . 2_656 ?
O2 Cu1 N1 92.39(4) . . ?
O2 Cu1 N1 92.39(4) 2_656 . ?
O1 Cu1 N1 104.75(4) . . ?
O1 Cu1 N1 104.75(4) 2_656 . ?
C2 O1 Cu1 125.69(12) . . ?
C3 O2 Cu1 126.77(12) . . ?
C6 N1 C6 115.6(2) 2_656 . ?
C6 N1 Cu1 122.21(11) 2_656 . ?
C6 N1 Cu1 122.21(11) . . ?
C8 N2 C9 123.53(10) . . ?
C8 N2 C9 123.53(10) . 2_656 ?
C9 N2 C9 112.9(2) . 2_656 ?
O1 C2 C4 125.20(17) . . ?
O1 C2 C1 116.00(17) . . ?
C4 C2 C1 118.79(17) . . ?
O2 C3 C4 125.79(17) . . ?
O2 C3 C5 114.49(17) . . ?
C4 C3 C5 119.72(17) . . ?
C3 C4 C2 124.16(18) . . ?
N1 C6 C7 124.99(18) . . ?
C6 C7 C8 118.99(17) . . ?
N2 C8 C7 121.77(11) . . ?
N2 C8 C7 121.77(11) . 2_656 ?
C7 C8 C7 116.5(2) . 2_656 ?
N2 C9 C10 103.24(15) . . ?
C9 C10 C10 103.53(12) . 2_656 ?

loop_
_geom_bond_atom_site_label_1
_geom_bond_atom_site_label_2
_geom_bond_distance
_geom_bond_site_symmetry_2
_geom_bond_publ_flag
Cu1 O2 1.9257(13) . ?
Cu1 O2 1.9257(13) 2_656 ?
Cu1 O1 1.9735(13) . ?
Cu1 O1 1.9736(13) 2_656 ?
Cu1 N1 2.206(2) . ?
O1 C2 1.268(2) . ?
O2 C3 1.268(2) . ?
N1 C6 1.344(2) 2_656 ?
N1 C6 1.344(2) . ?
N2 C8 1.349(3) . ?
N2 C9 1.464(2) . ?
N2 C9 1.464(2) 2_656 ?
C1 C2 1.511(3) . ?
C2 C4 1.406(3) . ?
C3 C4 1.395(3) . ?
C3 C5 1.511(3) . ?
C6 C7 1.376(3) . ?
C7 C8 1.416(2) . ?
C9 C10 1.525(3) . ?
C10 C10 1.537(4) 2_656 ?

loop_
_geom_hbond_atom_site_label_D
_geom_hbond_atom_site_label_H
_geom_hbond_atom_site_label_A
_geom_hbond_distance_DH
_geom_hbond_distance_HA
_geom_hbond_distance_DA
_geom_hbond_angle_DHA
_geom_hbond_site_symmetry_A
_geom_hbond_publ_flag
C6 H6 O2 0.95 2.61 3.146(2) 116.0 2_656 yes
C7 H7 O1 0.95 2.59 3.533(2) 171.2 4_656 yes
C9 H9A O2 0.99 2.40 3.392(2) 176.8 3 yes

loop_
_geom_torsion_atom_site_label_1
_geom_torsion_atom_site_label_2
_geom_torsion_atom_site_label_3
_geom_torsion_atom_site_label_4
_geom_torsion
_geom_torsion_site_symmetry_1
_geom_torsion_site_symmetry_2
_geom_torsion_site_symmetry_3
_geom_torsion_site_symmetry_4
_geom_torsion_publ_flag
Cu1 O1 C2 C4 4.0(3) . . . . ?
Cu1 O1 C2 C1 -175.16(13) . . . . ?
Cu1 O2 C3 C4 2.9(3) . . . . ?
Cu1 O2 C3 C5 -175.97(13) . . . . ?
O2 C3 C4 C2 -3.3(3) . . . . ?
C5 C3 C4 C2 175.53(19) . . . . ?
O1 C2 C4 C3 -0.5(3) . . . . ?
C1 C2 C4 C3 178.66(19) . . . . ?
C6 N1 C6 C7 -0.06(14) 2_656 . . . ?
Cu1 N1 C6 C7 179.95(14) . . . . ?
N1 C6 C7 C8 0.1(3) . . . . ?
C9 N2 C8 C7 -1.42(13) . . . . ?
C9 N2 C8 C7 178.58(13) 2_656 . . . ?
C9 N2 C8 C7 178.58(13) . . . 2_656 ?
C9 N2 C8 C7 -1.42(13) 2_656 . . 2_656 ?
C6 C7 C8 N2 179.95(12) . . . . ?
C6 C7 C8 C7 -0.05(12) . . . 2_656 ?
C8 N2 C9 C10 168.43(10) . . . . ?
C9 N2 C9 C10 -11.58(10) 2_656 . . . ?
N2 C9 C10 C10 29.7(2) . . . 2_656 ?
